data_1518333
loop_
_publ_author_name
'Zhang, Wen-Li'
'Huang, Zhi-Peng'
'Ma, Cheng-Jie'
'Zai, Yu-Xia'
'Yang, Qing'
'Niu, Yun-Yin'

_publ_contact_author_name
;
;
_publ_section_title
;
 Novel bis(methylimidazolium) alkane bolaamphiphiles as templates for the
 construction of haloclusters supramolecules
;
_journal_name_full 'Inorganica Chimica Acta'
_journal_page_first 52
_journal_page_last 60
_journal_paper_doi 10.1016/j.ica.2014.09.032
_journal_volume 425
_journal_year 2015
_chemical_formula_moiety '2(Ag Br2), C12 H20 N4'
_chemical_formula_sum 'C12 H20 Ag2 Br4 N4'
_chemical_formula_weight 755.70
_chemical_name_systematic
;
 ? 
;
_space_group_crystal_system monoclinic
_space_group_IT_number 14
_space_group_name_Hall '-P 2yab'
_space_group_name_H-M_alt 'P 1 21/a 1'
_symmetry_space_group_name_Hall '-P 2yab'
_symmetry_space_group_name_H-M 'P 1 21/a 1'
_atom_sites_solution_hydrogens geom
_atom_sites_solution_primary iterative
_atom_sites_solution_secondary difmap
_audit_creation_date 2012-11-27
_audit_creation_method
;
  Olex2 1.2
  (compiled Nov  5 2012 18:22:26, GUI svn.r4372)
;
_cell_angle_alpha 90.00
_cell_angle_beta 93.540(4)
_cell_angle_gamma 90.00
_cell_formula_units_Z 4
_cell_length_a 7.0490(3)
_cell_length_b 21.8537(9)
_cell_length_c 13.1219(7)
_cell_measurement_reflns_used 1899
_cell_measurement_temperature 291(2)
_cell_measurement_theta_max 29.1838
_cell_measurement_theta_min 2.8894
_cell_volume 2017.53(16)
_computing_cell_refinement
;
CrysAlisPro, Agilent Technologies,
Version 1.171.36.21 (release 14-08-2012 CrysAlis171 .NET)
(compiled Sep 14 2012,17:21:16)
;
_computing_data_collection
;
CrysAlisPro, Agilent Technologies,
Version 1.171.36.21 (release 14-08-2012 CrysAlis171 .NET)
(compiled Sep 14 2012,17:21:16)
;
_computing_data_reduction
;
CrysAlisPro, Agilent Technologies,
Version 1.171.36.21 (release 14-08-2012 CrysAlis171 .NET)
(compiled Sep 14 2012,17:21:16)
;
_computing_molecular_graphics
;
O. V. Dolomanov, L. J. Bourhis, R. J. Gildea, J. A. K. Howard and H. Puschmann,
OLEX2: a complete structure solution, refinement and analysis program.
J. Appl. Cryst. (2009). 42, 339-341.
;
_computing_publication_material
;
O. V. Dolomanov, L. J. Bourhis, R. J. Gildea, J. A. K. Howard and H. Puschmann,
OLEX2: a complete structure solution, refinement and analysis program.
J. Appl. Cryst. (2009). 42, 339-341.
;
_computing_structure_refinement
;
SHELXL, G.M. Sheldrick, Acta Cryst.
(2008). A64, 112-122
;
_computing_structure_solution 'SUPERFLIP, J. Appl. Cryst. (2007) 40, 786-790'
_diffrn_ambient_temperature 291.15
_diffrn_detector_area_resol_mean 16.2312
_diffrn_measured_fraction_theta_full 0.999
_diffrn_measured_fraction_theta_max 0.999
_diffrn_measurement_details
;
  1 omega  -45.00  -11.00   1.0000   31.0000
omega____ theta____ kappa____ phi______ frames
    -      -17.2104   77.0000  -30.0000 34

  2 omega  -13.00   25.00   1.0000   15.0000
omega____ theta____ kappa____ phi______ frames
    -      -17.2104  -99.0000    0.0000 38

  3 omega  -61.00  -21.00   1.0000   15.0000
omega____ theta____ kappa____ phi______ frames
    -      -17.2104  105.0000  107.0000 40

  4 omega  -24.00   84.00   1.0000   15.0000
omega____ theta____ kappa____ phi______ frames
    -       19.7885   19.0000 -180.0000 108

  5 omega  -24.00    1.00   1.0000   15.0000
omega____ theta____ kappa____ phi______ frames
    -       19.7885   19.0000   30.0000 25

  6 omega  -25.00    0.00   1.0000   15.0000
omega____ theta____ kappa____ phi______ frames
    -      -17.1323  -99.0000   30.0000 25
;
_diffrn_measurement_device_type 'Xcalibur, Eos, Gemini'
_diffrn_measurement_method '\w scans'
_diffrn_orient_matrix_UB_11 -0.0062612000
_diffrn_orient_matrix_UB_12 -0.0171201000
_diffrn_orient_matrix_UB_13 0.0456087000
_diffrn_orient_matrix_UB_21 -0.0266821000
_diffrn_orient_matrix_UB_22 -0.0262817000
_diffrn_orient_matrix_UB_23 -0.0291786000
_diffrn_orient_matrix_UB_31 0.0970085000
_diffrn_orient_matrix_UB_32 -0.0083410000
_diffrn_orient_matrix_UB_33 -0.0015789000
_diffrn_radiation_monochromator graphite
_diffrn_radiation_type 'Mo K\a'
_diffrn_radiation_wavelength 0.7107
_diffrn_reflns_av_R_equivalents 0.0502
_diffrn_reflns_av_unetI/netI 0.0635
_diffrn_reflns_limit_h_max 8
_diffrn_reflns_limit_h_min -8
_diffrn_reflns_limit_k_max 27
_diffrn_reflns_limit_k_min -24
_diffrn_reflns_limit_l_max 16
_diffrn_reflns_limit_l_min -12
_diffrn_reflns_number 9551
_diffrn_reflns_theta_full 26.37
_diffrn_reflns_theta_max 26.37
_diffrn_reflns_theta_min 3.04
_diffrn_source 'Enhance (Mo) X-ray Source'
_diffrn_source_current n/a
_diffrn_source_voltage n/a
_exptl_absorpt_coefficient_mu 9.863
_exptl_absorpt_correction_T_max 1.00000
_exptl_absorpt_correction_T_min 0.71594
_exptl_absorpt_correction_type multi-scan
_exptl_absorpt_process_details
;
CrysAlisPro, Agilent Technologies,
Version 1.171.36.21 (release 14-08-2012 CrysAlis171 .NET)
(compiled Sep 14 2012,17:21:16)
Empirical absorption correction using spherical harmonics,
 implemented in SCALE3 ABSPACK scaling algorithm.
;
_exptl_crystal_colour
;
;
_exptl_crystal_density_diffrn 2.488
_exptl_crystal_density_method 'not measured'
_exptl_crystal_description
;
;
_exptl_crystal_F_000 1416
_exptl_crystal_size_max 0.14
_exptl_crystal_size_mid 0.13
_exptl_crystal_size_min 0.12
_refine_diff_density_max 0.889
_refine_diff_density_min -0.738
_refine_diff_density_rms 0.146
_refine_ls_extinction_method none
_refine_ls_goodness_of_fit_ref 1.038
_refine_ls_hydrogen_treatment mixed
_refine_ls_matrix_type full
_refine_ls_number_parameters 201
_refine_ls_number_reflns 4120
_refine_ls_number_restraints 0
_refine_ls_restrained_S_all 1.038
_refine_ls_R_factor_all 0.0843
_refine_ls_R_factor_gt 0.0466
_refine_ls_shift/su_max 0.000
_refine_ls_shift/su_mean 0.000
_refine_ls_structure_factor_coef Fsqd
_refine_ls_weighting_details 'calc w=1/[\s^2^(Fo^2^)+(0.0390P)^2^+0.0000P] where P=(Fo^2^+2Fc^2^)/3'
_refine_ls_weighting_scheme calc
_refine_ls_wR_factor_gt 0.0941
_refine_ls_wR_factor_ref 0.1123
_reflns_number_gt 2702
_reflns_number_total 4120
_reflns_threshold_expression >2sigma(I)
_cod_data_source_file CIFs_1-5.cif
_cod_data_source_block 3
_cod_original_cell_volume 2017.52(15)
_cod_database_code 1518333
_chemical_oxdiff_formula C20H20N4O4Cu1
_reflns_odcompleteness_completeness 99.84
_reflns_odcompleteness_iscentric 1
_reflns_odcompleteness_theta 26.32
_olex2_refinement_description
;
1. Fixed Uiso
 At 1.2 times of:
  {H6A,H6B} of C6, {H7A,H7B} of C7, H8 of C8, H9 of C9, H10 of C10, H1 of C1,
  H2 of C2, H3 of C3, {H4A,H4B} of C4, {H5A,H5B} of C5
 At 1.5 times of:
  {H11A,H11B,H11C} of C11, {H12A,H12B,H12C} of C12
2.a Secondary CH2 refined with riding coordinates:
 C4(H4A,H4B), C5(H5A,H5B), C6(H6A,H6B), C7(H7A,H7B)
2.b Aromatic/amide H refined with riding coordinates:
 C1(H1), C2(H2), C3(H3), C8(H8), C9(H9), C10(H10)
2.c Idealised Me refined as rotating group:
 C11(H11A,H11B,H11C), C12(H12A,H12B,H12C)
;

loop_
_space_group_symop_id
_space_group_symop_operation_xyz
1 'x, y, z'
2 '-x+1/2, y+1/2, -z'
3 '-x, -y, -z'
4 'x-1/2, -y-1/2, z'

loop_
_atom_site_label
_atom_site_type_symbol
_atom_site_fract_x
_atom_site_fract_y
_atom_site_fract_z
_atom_site_U_iso_or_equiv
_atom_site_adp_type
_atom_site_occupancy
_atom_site_symmetry_multiplicity
_atom_site_calc_flag
_atom_site_refinement_flags
Ag1 Ag 0.15861(8) 0.75201(3) 0.47575(6) 0.0583(2) Uani 1 1 d .
Ag2 Ag 0.73353(8) 0.49917(3) 0.99124(6) 0.0602(2) Uani 1 1 d .
Br1 Br 0.41543(10) 0.67924(4) 0.57850(7) 0.0540(2) Uani 1 1 d .
Br2 Br -0.09854(10) 0.67754(4) 0.37267(7) 0.0556(3) Uani 1 1 d .
Br3 Br 0.99237(10) 0.46956(4) 0.85727(7) 0.0499(2) Uani 1 1 d .
Br4 Br 0.50689(10) 0.40767(3) 1.04644(9) 0.0629(3) Uani 1 1 d .
N1 N 0.9274(8) 0.6993(3) 0.9959(6) 0.0510(17) Uani 1 1 d .
N2 N 1.0015(7) 0.6719(3) 0.8450(6) 0.0451(16) Uani 1 1 d .
N3 N 0.6587(8) 0.4992(3) 0.6159(5) 0.0466(16) Uani 1 1 d .
N4 N 0.5845(8) 0.4182(3) 0.7005(5) 0.0477(17) Uani 1 1 d .
C1 C 0.9166(11) 0.7501(4) 0.9360(9) 0.061(3) Uani 1 1 d .
H1 H 0.8823 0.7891 0.9563 0.073 Uiso 1 1 calc R
C2 C 0.9641(11) 0.7339(4) 0.8426(9) 0.068(3) Uani 1 1 d .
H2 H 0.9706 0.7596 0.7864 0.082 Uiso 1 1 calc R
C3 C 0.9782(9) 0.6530(3) 0.9378(7) 0.0447(19) Uani 1 1 d .
H3 H 0.9947 0.6128 0.9600 0.054 Uiso 1 1 calc R
C4 C 1.0548(10) 0.6334(4) 0.7609(6) 0.057(2) Uani 1 1 d .
H4A H 1.1284 0.5989 0.7878 0.069 Uiso 1 1 calc R
H4B H 1.1341 0.6567 0.7171 0.069 Uiso 1 1 calc R
C5 C 0.8827(10) 0.6103(4) 0.6989(6) 0.051(2) Uani 1 1 d .
H5A H 0.8010 0.5885 0.7435 0.061 Uiso 1 1 calc R
H5B H 0.8118 0.6449 0.6701 0.061 Uiso 1 1 calc R
C6 C 0.9342(9) 0.5686(4) 0.6141(6) 0.054(2) Uani 1 1 d .
H6A H 1.0122 0.5355 0.6429 0.065 Uiso 1 1 calc R
H6B H 1.0100 0.5912 0.5678 0.065 Uiso 1 1 calc R
C7 C 0.7644(10) 0.5414(4) 0.5540(6) 0.053(2) Uani 1 1 d .
H7A H 0.6806 0.5741 0.5294 0.064 Uiso 1 1 calc R
H7B H 0.8074 0.5198 0.4951 0.064 Uiso 1 1 calc R
C8 C 0.5065(10) 0.5135(4) 0.6715(7) 0.060(2) Uani 1 1 d .
H8 H 0.4463 0.5514 0.6728 0.072 Uiso 1 1 calc R
C9 C 0.4587(9) 0.4628(4) 0.7246(7) 0.055(2) Uani 1 1 d .
H9 H 0.3604 0.4592 0.7684 0.066 Uiso 1 1 calc R
C10 C 0.7064(10) 0.4404(4) 0.6362(6) 0.048(2) Uani 1 1 d .
H10 H 0.8066 0.4191 0.6099 0.058 Uiso 1 1 calc R
C11 C 0.8790(13) 0.6960(4) 1.1029(8) 0.078(3) Uani 1 1 d .
H11A H 0.9004 0.7352 1.1348 0.117 Uiso 1 1 calc R
H11B H 0.9573 0.6658 1.1381 0.117 Uiso 1 1 calc R
H11C H 0.7477 0.6849 1.1059 0.117 Uiso 1 1 calc R
C12 C 0.5934(11) 0.3563(4) 0.7428(7) 0.066(3) Uani 1 1 d .
H12A H 0.6089 0.3585 0.8159 0.099 Uiso 1 1 calc R
H12B H 0.6992 0.3349 0.7170 0.099 Uiso 1 1 calc R
H12C H 0.4778 0.3350 0.7233 0.099 Uiso 1 1 calc R

loop_
_atom_site_aniso_label
_atom_site_aniso_U_11
_atom_site_aniso_U_22
_atom_site_aniso_U_33
_atom_site_aniso_U_23
_atom_site_aniso_U_13
_atom_site_aniso_U_12
Ag1 0.0492(4) 0.0594(4) 0.0668(5) 0.0018(4) 0.0074(3) 0.0038(3)
Ag2 0.0478(4) 0.0484(4) 0.0843(6) 0.0010(4) 0.0036(3) 0.0038(3)
Br1 0.0442(4) 0.0553(5) 0.0635(6) 0.0192(4) 0.0107(4) 0.0057(3)
Br2 0.0471(4) 0.0616(5) 0.0581(6) -0.0165(5) 0.0047(4) 0.0021(4)
Br3 0.0473(4) 0.0557(5) 0.0463(5) -0.0020(4) 0.0000(4) 0.0013(3)
Br4 0.0488(4) 0.0312(4) 0.1083(9) 0.0087(5) 0.0017(5) 0.0036(3)
N1 0.057(4) 0.032(4) 0.064(5) -0.002(4) 0.000(3) 0.000(3)
N2 0.038(3) 0.044(4) 0.054(5) 0.011(4) 0.002(3) -0.010(3)
N3 0.044(3) 0.052(4) 0.043(4) -0.010(3) -0.001(3) 0.004(3)
N4 0.041(3) 0.051(4) 0.050(5) -0.007(3) -0.001(3) 0.000(3)
C1 0.048(5) 0.035(5) 0.099(9) -0.004(5) -0.003(5) 0.000(3)
C2 0.054(5) 0.037(5) 0.112(10) 0.036(6) -0.009(6) -0.006(4)
C3 0.049(4) 0.030(4) 0.054(6) -0.004(4) 0.002(4) -0.002(3)
C4 0.048(4) 0.073(6) 0.052(6) 0.005(5) 0.007(4) -0.008(4)
C5 0.047(4) 0.058(5) 0.048(6) 0.003(4) -0.004(4) 0.008(4)
C6 0.047(4) 0.070(6) 0.047(6) 0.003(5) 0.011(4) -0.009(4)
C7 0.059(5) 0.067(6) 0.035(5) 0.001(5) 0.007(4) 0.006(4)
C8 0.037(4) 0.061(6) 0.080(7) -0.015(5) 0.003(4) 0.012(4)
C9 0.034(4) 0.062(5) 0.070(7) -0.011(5) 0.014(4) -0.001(4)
C10 0.041(4) 0.052(5) 0.052(6) -0.011(4) 0.002(4) 0.004(4)
C11 0.094(7) 0.065(6) 0.075(8) -0.015(6) 0.016(6) 0.007(5)
C12 0.061(5) 0.055(5) 0.081(8) 0.009(5) 0.000(5) -0.011(4)

loop_
_atom_type_symbol
_atom_type_description
_atom_type_scat_dispersion_real
_atom_type_scat_dispersion_imag
_atom_type_scat_source
C C 0.0033 0.0016 'International Tables Vol C Tables 4.2.6.8 and 6.1.1.4'
H H 0.0000 0.0000 'International Tables Vol C Tables 4.2.6.8 and 6.1.1.4'
Ag Ag -0.8971 1.1015 'International Tables Vol C Tables 4.2.6.8 and 6.1.1.4'
Br Br -0.2901 2.4595 'International Tables Vol C Tables 4.2.6.8 and 6.1.1.4'
N N 0.0061 0.0033 'International Tables Vol C Tables 4.2.6.8 and 6.1.1.4'

loop_
_geom_angle_atom_site_label_1
_geom_angle_atom_site_label_2
_geom_angle_atom_site_label_3
_geom_angle
_geom_angle_site_symmetry_1
_geom_angle_site_symmetry_3
Br1 Ag1 Br1 120.25(5) 4_575 .
Br1 Ag1 Br2 99.09(3) . 4_675
Br1 Ag1 Br2 111.79(3) 4_575 4_675
Br1 Ag1 Br2 99.00(3) 4_575 .
Br1 Ag1 Br2 107.44(3) . .
Br2 Ag1 Br2 120.60(5) 4_675 .
Br3 Ag2 Ag2 126.81(4) 3_767 3_667
Br3 Ag2 Ag2 139.89(4) . 3_667
Br3 Ag2 Br3 93.27(3) . 3_767
Br4 Ag2 Ag2 51.67(2) . 3_667
Br4 Ag2 Ag2 51.97(2) 3_667 3_667
Br4 Ag2 Br3 110.52(3) 3_667 3_767
Br4 Ag2 Br3 112.96(4) . 3_767
Br4 Ag2 Br3 120.65(4) 3_667 .
Br4 Ag2 Br3 115.84(3) . .
Br4 Ag2 Br4 103.64(3) 3_667 .
Ag1 Br1 Ag1 81.38(3) 4_675 .
Ag1 Br2 Ag1 80.53(3) 4_575 .
Ag2 Br3 Ag2 86.73(3) . 3_767
Ag2 Br4 Ag2 76.36(3) 3_667 .
C1 N1 C11 125.8(8) . .
C3 N1 C1 107.3(8) . .
C3 N1 C11 126.7(7) . .
C2 N2 C4 127.4(8) . .
C3 N2 C2 107.4(8) . .
C3 N2 C4 125.2(7) . .
C8 N3 C7 126.4(7) . .
C10 N3 C7 125.5(7) . .
C10 N3 C8 107.8(7) . .
C9 N4 C12 125.8(7) . .
C10 N4 C9 109.9(7) . .
C10 N4 C12 124.3(7) . .
N1 C1 H1 126.1 . .
C2 C1 N1 107.7(8) . .
C2 C1 H1 126.1 . .
N2 C2 H2 126.4 . .
C1 C2 N2 107.3(9) . .
C1 C2 H2 126.4 . .
N1 C3 H3 124.9 . .
N2 C3 N1 110.3(7) . .
N2 C3 H3 124.9 . .
N2 C4 H4A 109.3 . .
N2 C4 H4B 109.3 . .
N2 C4 C5 111.5(6) . .
H4A C4 H4B 108.0 . .
C5 C4 H4A 109.3 . .
C5 C4 H4B 109.3 . .
C4 C5 H5A 109.1 . .
C4 C5 H5B 109.1 . .
H5A C5 H5B 107.9 . .
C6 C5 C4 112.4(6) . .
C6 C5 H5A 109.1 . .
C6 C5 H5B 109.1 . .
C5 C6 H6A 108.8 . .
C5 C6 H6B 108.8 . .
C5 C6 C7 113.9(6) . .
H6A C6 H6B 107.7 . .
C7 C6 H6A 108.8 . .
C7 C6 H6B 108.8 . .
N3 C7 C6 111.8(6) . .
N3 C7 H7A 109.3 . .
N3 C7 H7B 109.3 . .
C6 C7 H7A 109.3 . .
C6 C7 H7B 109.3 . .
H7A C7 H7B 107.9 . .
N3 C8 H8 125.9 . .
C9 C8 N3 108.2(7) . .
C9 C8 H8 125.9 . .
N4 C9 H9 127.0 . .
C8 C9 N4 106.1(7) . .
C8 C9 H9 127.0 . .
N3 C10 H10 126.0 . .
N4 C10 N3 108.0(7) . .
N4 C10 H10 126.0 . .
N1 C11 H11A 109.5 . .
N1 C11 H11B 109.5 . .
N1 C11 H11C 109.5 . .
H11A C11 H11B 109.5 . .
H11A C11 H11C 109.5 . .
H11B C11 H11C 109.5 . .
N4 C12 H12A 109.5 . .
N4 C12 H12B 109.5 . .
N4 C12 H12C 109.5 . .
H12A C12 H12B 109.5 . .
H12A C12 H12C 109.5 . .
H12B C12 H12C 109.5 . .

loop_
_geom_bond_atom_site_label_1
_geom_bond_atom_site_label_2
_geom_bond_distance
_geom_bond_site_symmetry_2
Ag1 Br1 2.7016(10) 4_575
Ag1 Br1 2.7061(9) .
Ag1 Br2 2.7232(10) 4_675
Ag1 Br2 2.7315(10) .
Ag2 Ag2 3.3146(11) 3_667
Ag2 Br3 2.6896(11) .
Ag2 Br3 2.7708(10) 3_767
Ag2 Br4 2.6866(10) .
Ag2 Br4 2.6755(9) 3_667
Br1 Ag1 2.7016(10) 4_675
Br2 Ag1 2.7232(10) 4_575
Br3 Ag2 2.7709(10) 3_767
Br4 Ag2 2.6755(9) 3_667
N1 C1 1.359(10) .
N1 C3 1.330(9) .
N1 C11 1.468(11) .
N2 C2 1.379(10) .
N2 C3 1.306(10) .
N2 C4 1.456(10) .
N3 C7 1.463(10) .
N3 C8 1.371(10) .
N3 C10 1.350(9) .
N4 C9 1.368(9) .
N4 C10 1.332(10) .
N4 C12 1.461(10) .
C1 H1 0.9300 .
C1 C2 1.339(13) .
C2 H2 0.9300 .
C3 H3 0.9300 .
C4 H4A 0.9700 .
C4 H4B 0.9700 .
C4 C5 1.505(10) .
C5 H5A 0.9700 .
C5 H5B 0.9700 .
C5 C6 1.501(10) .
C6 H6A 0.9700 .
C6 H6B 0.9700 .
C6 C7 1.514(10) .
C7 H7A 0.9700 .
C7 H7B 0.9700 .
C8 H8 0.9300 .
C8 C9 1.363(11) .
C9 H9 0.9300 .
C10 H10 0.9300 .
C11 H11A 0.9600 .
C11 H11B 0.9600 .
C11 H11C 0.9600 .
C12 H12A 0.9600 .
C12 H12B 0.9600 .
C12 H12C 0.9600 .

loop_
_geom_torsion_atom_site_label_1
_geom_torsion_atom_site_label_2
_geom_torsion_atom_site_label_3
_geom_torsion_atom_site_label_4
_geom_torsion
_geom_torsion_site_symmetry_1
_geom_torsion_site_symmetry_4
Ag2 Ag2 Br3 Ag2 -177.85(6) 3_667 3_767
Br1 Ag1 Br1 Ag1 -122.35(4) 4_575 4_675
Br1 Ag1 Br2 Ag1 0.44(4) 4_575 4_575
Br1 Ag1 Br2 Ag1 126.20(3) . 4_575
Br2 Ag1 Br1 Ag1 -0.45(4) 4_675 4_675
Br2 Ag1 Br1 Ag1 125.76(3) . 4_675
Br2 Ag1 Br2 Ag1 -121.58(4) 4_675 4_575
Br3 Ag2 Br3 Ag2 0.0 3_767 3_767
Br3 Ag2 Br4 Ag2 -134.46(5) . 3_667
Br3 Ag2 Br4 Ag2 119.64(4) 3_767 3_667
Br4 Ag2 Br3 Ag2 116.23(4) 3_667 3_767
Br4 Ag2 Br3 Ag2 -117.50(4) . 3_767
Br4 Ag2 Br4 Ag2 0.0 3_667 3_667
N1 C1 C2 N2 1.0(9) . .
N2 C4 C5 C6 -177.8(7) . .
N3 C8 C9 N4 0.3(9) . .
C1 N1 C3 N2 0.6(8) . .
C2 N2 C3 N1 0.0(8) . .
C2 N2 C4 C5 -85.9(9) . .
C3 N1 C1 C2 -1.0(9) . .
C3 N2 C2 C1 -0.6(8) . .
C3 N2 C4 C5 93.2(9) . .
C4 N2 C2 C1 178.6(7) . .
C4 N2 C3 N1 -179.2(6) . .
C4 C5 C6 C7 176.6(7) . .
C5 C6 C7 N3 -66.9(9) . .
C7 N3 C8 C9 -175.2(7) . .
C7 N3 C10 N4 175.6(6) . .
C8 N3 C7 C6 92.5(9) . .
C8 N3 C10 N4 1.6(8) . .
C9 N4 C10 N3 -1.4(8) . .
C10 N3 C7 C6 -80.5(9) . .
C10 N3 C8 C9 -1.2(9) . .
C10 N4 C9 C8 0.7(9) . .
C11 N1 C1 C2 -177.2(7) . .
C11 N1 C3 N2 176.8(7) . .
C12 N4 C9 C8 177.3(7) . .
C12 N4 C10 N3 -178.1(6) . .
